data_4062399
_journal_name_full Organometallics
_journal_year 2003
_chemical_formula_sum 'C31 H44 Cl N P Rh'
_chemical_formula_weight 600.00
_space_group_IT_number 14
_symmetry_cell_setting monoclinic
_symmetry_space_group_name_Hall '-P 2yn'
_symmetry_space_group_name_H-M 'P 1 21/n 1'
_cell_angle_alpha 90.00
_cell_angle_beta 105.2511(13)
_cell_angle_gamma 90.00
_cell_formula_units_Z 4
_cell_length_a 14.7645(10)
_cell_length_b 7.9199(6)
_cell_length_c 25.1578(18)
_cell_measurement_temperature 193(2)
_cell_volume 2838.2(4)
_diffrn_ambient_temperature 193(2)
_exptl_crystal_density_diffrn 1.404
_cod_depositor_comments
;
The following automatic conversions were performed:
'_symmetry_cell_setting' value 'Monoclinic' changed to 'monoclinic'
according to '/home/saulius/struct/CIF-dictionaries/cif_core.dic'
dictionary named 'cif_core.dic' version 2.4.1 from 2010-06-29.

Automatic conversion script
Id: cif_fix_enum 1527 2010-12-29 10:47:43Z saulius 
;
_cod_original_sg_symbol_H-M 'P 21/n'
_cod_database_code 4062399

loop_
_symmetry_equiv_pos_as_xyz
'x, y, z'
'-x+1/2, y+1/2, -z+1/2'
'-x, -y, -z'
'x-1/2, -y-1/2, z-1/2'

loop_
_atom_site_label
_atom_site_type_symbol
_atom_site_fract_x
_atom_site_fract_y
_atom_site_fract_z
_atom_site_U_iso_or_equiv
_atom_site_adp_type
_atom_site_occupancy
_atom_site_symmetry_multiplicity
_atom_site_calc_flag
_atom_site_refinement_flags
_atom_site_disorder_assembly
_atom_site_disorder_group
Rh Rh 0.237891(9) 0.161904(17) 0.412038(6) 0.01922(6) Uani 1 1 d . . .
Cl Cl 0.28847(3) 0.40174(6) 0.37075(2) 0.02786(11) Uani 1 1 d . . .
P P 0.09334(3) 0.16541(6) 0.34533(2) 0.01910(10) Uani 1 1 d . . .
N N -0.04899(12) 0.3251(2) 0.22263(7) 0.0286(4) Uani 1 1 d . . .
C1 C 0.05506(13) 0.3838(2) 0.31936(7) 0.0209(4) Uani 1 1 d . . .
H1 H 0.1073 0.4389 0.3073 0.025 Uiso 1 1 calc R . .
C2 C -0.03584(13) 0.4033(2) 0.27354(8) 0.0234(4) Uani 1 1 d . . .
C3 C -0.09932(14) 0.4935(2) 0.29175(8) 0.0263(4) Uani 1 1 d . . .
H3 H -0.1615 0.5178 0.2708 0.032 Uiso 1 1 calc R . .
C3A C -0.05838(14) 0.5479(2) 0.34826(8) 0.0240(4) Uani 1 1 d . . .
C4 C -0.09555(15) 0.6424(3) 0.38416(9) 0.0288(4) Uani 1 1 d . . .
H4 H -0.1581 0.6834 0.3728 0.035 Uiso 1 1 calc R . .
C6 C 0.05165(15) 0.6173(3) 0.45356(8) 0.0286(4) Uani 1 1 d . . .
H6 H 0.0888 0.6417 0.4897 0.034 Uiso 1 1 calc R . .
C5 C -0.03973(16) 0.6758(3) 0.43681(9) 0.0308(5) Uani 1 1 d . . .
H5 H -0.0646 0.7397 0.4616 0.037 Uiso 1 1 calc R . .
C7 C 0.08995(14) 0.5224(2) 0.41787(8) 0.0250(4) Uani 1 1 d . . .
H7 H 0.1528 0.4828 0.4294 0.030 Uiso 1 1 calc R . .
C7A C 0.03460(13) 0.4873(2) 0.36560(7) 0.0207(4) Uani 1 1 d . . .
C11 C 0.21343(14) -0.0861(2) 0.43868(8) 0.0259(4) Uani 1 1 d . . .
H11 H 0.1564 -0.1421 0.4148 0.031 Uiso 1 1 calc R . .
C12 C 0.19361(14) 0.0346(3) 0.47472(8) 0.0263(4) Uani 1 1 d . . .
H12 H 0.1251 0.0476 0.4720 0.032 Uiso 1 1 calc R . .
C13 C 0.25678(15) 0.0779(3) 0.53098(8) 0.0328(5) Uani 1 1 d . . .
H13A H 0.2502 -0.0107 0.5575 0.039 Uiso 1 1 calc R . .
H13B H 0.2357 0.1860 0.5435 0.039 Uiso 1 1 calc R . .
C14 C 0.36073(15) 0.0934(3) 0.53167(8) 0.0320(5) Uani 1 1 d . . .
H14A H 0.3930 0.1676 0.5625 0.038 Uiso 1 1 calc R . .
H14B H 0.3905 -0.0194 0.5380 0.038 Uiso 1 1 calc R . .
C15 C 0.37273(14) 0.1654(3) 0.47804(8) 0.0272(4) Uani 1 1 d . . .
H15 H 0.4065 0.2761 0.4821 0.033 Uiso 1 1 calc R . .
C16 C 0.38277(13) 0.0693(3) 0.43415(8) 0.0282(4) Uani 1 1 d . . .
H16 H 0.4233 0.1228 0.4127 0.034 Uiso 1 1 calc R . .
C17 C 0.37959(16) -0.1196(3) 0.43058(10) 0.0357(5) Uani 1 1 d . . .
H17A H 0.4404 -0.1657 0.4524 0.043 Uiso 1 1 calc R . .
H17B H 0.3714 -0.1537 0.3917 0.043 Uiso 1 1 calc R . .
C18 C 0.30046(15) -0.1968(3) 0.45152(9) 0.0325(5) Uani 1 1 d . . .
H18A H 0.2841 -0.3089 0.4343 0.039 Uiso 1 1 calc R . .
H18B H 0.3227 -0.2134 0.4919 0.039 Uiso 1 1 calc R . .
C21 C 0.11118(14) 0.0456(2) 0.28481(8) 0.0255(4) Uani 1 1 d . . .
H21 H 0.0560 0.0673 0.2527 0.031 Uiso 1 1 calc R . .
C22 C 0.11806(17) -0.1454(3) 0.29533(9) 0.0329(5) Uani 1 1 d . . .
H22A H 0.0617 -0.1844 0.3053 0.039 Uiso 1 1 calc R . .
H22B H 0.1737 -0.1699 0.3255 0.039 Uiso 1 1 calc R . .
H22C H 0.1231 -0.2037 0.2619 0.039 Uiso 1 1 calc R . .
C23 C 0.20009(15) 0.1042(3) 0.26917(9) 0.0339(5) Uani 1 1 d . . .
H23A H 0.1964 0.2260 0.2621 0.041 Uiso 1 1 calc R . .
H23B H 0.2051 0.0445 0.2359 0.041 Uiso 1 1 calc R . .
H23C H 0.2554 0.0794 0.2995 0.041 Uiso 1 1 calc R . .
C24 C -0.01067(13) 0.0611(2) 0.36006(8) 0.0245(4) Uani 1 1 d . . .
H24 H 0.0119 -0.0517 0.3760 0.029 Uiso 1 1 calc R . .
C25 C -0.04793(15) 0.1514(3) 0.40426(9) 0.0310(5) Uani 1 1 d . . .
H25A H 0.0044 0.1749 0.4365 0.037 Uiso 1 1 calc R . .
H25B H -0.0939 0.0790 0.4151 0.037 Uiso 1 1 calc R . .
H25C H -0.0779 0.2578 0.3893 0.037 Uiso 1 1 calc R . .
C26 C -0.09313(14) 0.0245(3) 0.30947(9) 0.0336(5) Uani 1 1 d . . .
H26A H -0.0696 -0.0316 0.2810 0.040 Uiso 1 1 calc R . .
H26B H -0.1237 0.1308 0.2949 0.040 Uiso 1 1 calc R . .
H26C H -0.1386 -0.0491 0.3203 0.040 Uiso 1 1 calc R . .
C27 C 0.02030(17) 0.3565(3) 0.19156(9) 0.0358(5) Uani 1 1 d . . .
H27A H 0.0030 0.2932 0.1569 0.043 Uiso 1 1 calc R . .
H27B H 0.0824 0.3199 0.2133 0.043 Uiso 1 1 calc R . .
H27C H 0.0220 0.4774 0.1836 0.043 Uiso 1 1 calc R . .
C28 C -0.14495(16) 0.3241(3) 0.18733(9) 0.0380(5) Uani 1 1 d . . .
H28A H -0.1464 0.2660 0.1527 0.046 Uiso 1 1 calc R . .
H28B H -0.1668 0.4405 0.1794 0.046 Uiso 1 1 calc R . .
H28C H -0.1860 0.2651 0.2061 0.046 Uiso 1 1 calc R . .
C1S C -0.3458(2) 0.4633(3) 0.43185(11) 0.0483(6) Uani 1 1 d . . .
H1S H -0.3243 0.5154 0.4669 0.058 Uiso 1 1 calc R . .
C2S C -0.28196(18) 0.4041(3) 0.40501(11) 0.0477(6) Uani 1 1 d . . .
H2S H -0.2165 0.4150 0.4215 0.057 Uiso 1 1 calc R . .
C3S C -0.31367(19) 0.3289(3) 0.35403(12) 0.0485(7) Uani 1 1 d . . .
H3S H -0.2699 0.2884 0.3353 0.058 Uiso 1 1 calc R . .
C4S C -0.40858(19) 0.3123(3) 0.33011(11) 0.0444(6) Uani 1 1 d . . .
H4S H -0.4301 0.2602 0.2950 0.053 Uiso 1 1 calc R . .
C5S C -0.47223(18) 0.3712(3) 0.35711(12) 0.0454(6) Uani 1 1 d . . .
H5S H -0.5376 0.3593 0.3406 0.054 Uiso 1 1 calc R . .
C6S C -0.44155(19) 0.4470(3) 0.40766(11) 0.0472(6) Uani 1 1 d . . .
H6S H -0.4856 0.4882 0.4261 0.057 Uiso 1 1 calc R . .

loop_
_atom_site_aniso_label
_atom_site_aniso_U_11
_atom_site_aniso_U_22
_atom_site_aniso_U_33
_atom_site_aniso_U_23
_atom_site_aniso_U_13
_atom_site_aniso_U_12
Rh 0.01609(9) 0.02227(9) 0.01941(9) 0.00061(5) 0.00486(6) -0.00089(5)
Cl 0.0237(2) 0.0283(2) 0.0330(3) 0.00405(19) 0.01004(19) -0.00380(18)
P 0.0173(2) 0.0211(2) 0.0192(2) -0.00030(17) 0.00539(18) -0.00051(17)
N 0.0289(9) 0.0362(10) 0.0185(8) 0.0001(7) 0.0022(7) -0.0007(7)
C1 0.0204(9) 0.0228(9) 0.0195(9) 0.0007(7) 0.0051(7) -0.0004(7)
C2 0.0246(10) 0.0245(9) 0.0198(9) 0.0039(7) 0.0037(7) -0.0013(7)
C3 0.0226(9) 0.0293(10) 0.0250(10) 0.0050(8) 0.0029(8) 0.0026(8)
C3A 0.0261(10) 0.0220(9) 0.0247(9) 0.0047(7) 0.0080(8) -0.0003(7)
C4 0.0281(11) 0.0270(10) 0.0340(11) 0.0047(8) 0.0127(9) 0.0059(8)
C6 0.0361(11) 0.0276(10) 0.0228(10) -0.0031(8) 0.0089(8) -0.0045(9)
C5 0.0391(12) 0.0276(10) 0.0309(11) -0.0013(8) 0.0183(9) 0.0025(8)
C7 0.0247(9) 0.0246(9) 0.0262(10) 0.0003(7) 0.0076(8) -0.0020(7)
C7A 0.0232(9) 0.0189(8) 0.0210(9) 0.0017(7) 0.0074(7) -0.0017(7)
C11 0.0242(10) 0.0251(10) 0.0273(10) 0.0043(8) 0.0047(8) -0.0036(8)
C12 0.0224(9) 0.0314(10) 0.0269(10) 0.0053(8) 0.0096(8) -0.0013(8)
C13 0.0328(11) 0.0435(12) 0.0233(10) 0.0012(9) 0.0093(9) -0.0001(9)
C14 0.0297(11) 0.0408(12) 0.0220(10) -0.0009(9) 0.0008(8) -0.0014(9)
C15 0.0175(9) 0.0358(11) 0.0252(10) 0.0003(8) 0.0004(8) -0.0026(8)
C16 0.0167(9) 0.0382(11) 0.0296(10) 0.0031(8) 0.0059(8) 0.0030(8)
C17 0.0281(11) 0.0382(12) 0.0408(12) -0.0001(10) 0.0088(9) 0.0106(9)
C18 0.0348(12) 0.0257(10) 0.0347(11) 0.0013(8) 0.0051(9) 0.0034(9)
C21 0.0257(10) 0.0283(10) 0.0222(9) -0.0048(7) 0.0060(8) 0.0012(8)
C22 0.0372(12) 0.0286(11) 0.0312(11) -0.0072(8) 0.0062(9) 0.0036(9)
C23 0.0330(11) 0.0433(12) 0.0291(11) -0.0088(9) 0.0146(9) 0.0005(10)
C24 0.0193(9) 0.0252(9) 0.0289(10) 0.0026(8) 0.0065(8) -0.0027(7)
C25 0.0243(10) 0.0353(11) 0.0379(12) 0.0056(9) 0.0161(9) 0.0000(8)
C26 0.0211(10) 0.0351(11) 0.0407(12) 0.0023(9) 0.0015(9) -0.0081(8)
C27 0.0434(13) 0.0428(13) 0.0231(10) 0.0017(9) 0.0118(9) 0.0005(10)
C28 0.0345(12) 0.0478(14) 0.0257(11) -0.0010(9) -0.0031(9) -0.0024(10)
C1S 0.0695(18) 0.0326(13) 0.0392(13) 0.0100(10) 0.0077(12) -0.0020(12)
C2S 0.0328(12) 0.0472(15) 0.0581(17) 0.0186(12) 0.0034(11) -0.0033(11)
C3S 0.0407(14) 0.0547(16) 0.0546(16) 0.0140(12) 0.0207(13) 0.0102(11)
C4S 0.0470(15) 0.0475(14) 0.0377(13) 0.0055(11) 0.0092(11) 0.0002(11)
C5S 0.0308(12) 0.0499(14) 0.0552(16) 0.0152(12) 0.0110(11) -0.0004(10)
C6S 0.0528(15) 0.0436(14) 0.0533(16) 0.0126(12) 0.0281(13) 0.0098(12)

loop_
_geom_bond_atom_site_label_1
_geom_bond_atom_site_label_2
_geom_bond_distance
_geom_bond_site_symmetry_2
_geom_bond_publ_flag
Rh C12 2.1148(19) . ?
Rh C11 2.1369(19) . ?
Rh C16 2.1901(19) . ?
Rh C15 2.232(2) . ?
Rh P 2.3427(5) . ?
Rh Cl 2.3774(5) . ?
P C24 1.8648(19) . ?
P C21 1.8704(19) . ?
P C1 1.8822(19) . ?
N C2 1.390(3) . ?
N C28 1.461(3) . ?
N C27 1.463(3) . ?
C1 C7A 1.517(3) . ?
C1 C2 1.530(3) . ?
C2 C3 1.351(3) . ?
C3 C3A 1.456(3) . ?
C3A C4 1.392(3) . ?
C3A C7A 1.411(3) . ?
C4 C5 1.389(3) . ?
C6 C5 1.383(3) . ?
C6 C7 1.399(3) . ?
C7 C7A 1.382(3) . ?
C11 C12 1.401(3) . ?
C11 C18 1.518(3) . ?
C12 C13 1.515(3) . ?
C13 C14 1.535(3) . ?
C14 C15 1.517(3) . ?
C15 C16 1.380(3) . ?
C16 C17 1.499(3) . ?
C17 C18 1.530(3) . ?
C21 C22 1.534(3) . ?
C21 C23 1.538(3) . ?
C24 C26 1.540(3) . ?
C24 C25 1.540(3) . ?
C1S C2S 1.378(4) . ?
C1S C6S 1.391(4) . ?
C2S C3S 1.379(4) . ?
C3S C4S 1.378(4) . ?
C4S C5S 1.378(4) . ?
C5S C6S 1.371(4) . ?
